data_4038505
loop_
_publ_author_name
'Ghosh, Koushik'
'Ghosh, Arghadip'
'Mukherjee, Kallol'
'Rit, Raja K.'
'Sahoo, Akhila K.'

_publ_section_title
;
 Sulfoximine-Assisted Unsymmetrical Twofold C-H Functionalization of
 Arenes.
;
_journal_issue 13
_journal_name_full 'The Journal of organic chemistry'
_journal_page_first 8618
_journal_page_last 8626
_journal_paper_doi 10.1021/acs.joc.0c01010
_journal_volume 85
_journal_year 2020
_chemical_formula_moiety 'C20 H21 N O6 S'
_chemical_formula_sum 'C20 H21 N O6 S'
_chemical_formula_weight 403.44
_space_group_crystal_system monoclinic
_space_group_IT_number 14
_space_group_name_Hall '-P 2yn'
_space_group_name_H-M_alt 'P 1 21/n 1'
_atom_sites_solution_hydrogens geom
_atom_sites_solution_primary dual
_audit_creation_date 2020-03-12
_audit_creation_method
;
Olex2 1.2
(compiled 2018.05.29 svn.r3508 for OlexSys, GUI svn.r5506)
;
_cell_angle_alpha 90
_cell_angle_beta 108.396(7)
_cell_angle_gamma 90
_cell_formula_units_Z 4
_cell_length_a 8.4889(5)
_cell_length_b 23.1788(13)
_cell_length_c 10.7372(6)
_cell_measurement_reflns_used 6490
_cell_measurement_temperature 237(190)
_cell_measurement_theta_max 24.9020
_cell_measurement_theta_min 2.1720
_cell_volume 2004.7(2)
_computing_cell_refinement 'CrysAlisPro 1.171.40.35a (Rigaku OD, 2018)'
_computing_data_collection 'CrysAlisPro 1.171.40.35a (Rigaku OD, 2018)'
_computing_data_reduction 'CrysAlisPro 1.171.40.35a (Rigaku OD, 2018)'
_computing_molecular_graphics 'Olex2 (Dolomanov et al., 2009)'
_computing_publication_material 'Olex2 (Dolomanov et al., 2009)'
_computing_structure_refinement 'ShelXL (Sheldrick, 2015)'
_computing_structure_solution 'ShelXT (Sheldrick, 2015)'
_diffrn_ambient_environment N~2~
_diffrn_ambient_temperature 237(190)
_diffrn_detector 'CCD plate'
_diffrn_detector_area_resol_mean 10.0000
_diffrn_detector_type HyPix3000
_diffrn_measured_fraction_theta_full 1.000
_diffrn_measured_fraction_theta_max 0.966
_diffrn_measurement_details
;
List of Runs (angles in degrees, time in seconds):

  # Type    Start    End  Width  t~exp~   \w     \q     \k     \f   Frames
--------------------------------------------------------------------------
  1  \w    -10.00  47.00   0.50    8.38    --   16.22  30.00   0.00  114
  2  \w     64.00  90.00   0.50    8.38    --   16.22  30.00   0.00   52
  3  \w     24.00  49.00   0.50    8.38    --  -14.97  45.00   0.00   50
  4  \w     -6.00  24.00   0.50    8.38    --   16.22  61.00  60.00   60
  5  \w     30.00  82.00   0.50    8.38    --   16.22  61.00  60.00  104
  6  \w     29.00  57.00   0.50    8.38    --  -14.97  30.00  90.00   56
  7  \w    -37.00   9.00   0.50    8.38    --  -14.97 -94.00  30.00   92
  8  \w     28.00  53.00   0.50    8.38    --   16.22-136.00 -35.00   50
  9  \w    -24.00  10.00   0.50    8.38    --  -14.97 -30.00 -90.00   68
 10  \w    -21.00  14.00   0.50    8.38    --  -14.97 -94.00-120.00   70
 11  \w    -34.00  16.00   0.50    8.38    --  -14.97 -94.00 -60.00  100
 12  \w    -86.00 -27.00   0.50    8.38    --  -14.97 -30.00 -90.00  118
 13  \w      5.00  30.00   0.50    8.38    --   16.22  45.00 -90.00   50
 14  \w     39.00  84.00   0.50    8.38    --   16.22  45.00 -90.00   90
 15  \w    -40.00 -13.00   0.50    8.38    --   16.22 130.00 -15.57   54
 16  \w    -52.00 -27.00   0.50    8.38    --  -14.97 136.00  29.00   50
 17  \w    -27.00   5.00   0.50    8.38    --  -14.97  30.00  90.00   64
 18  \w    -20.00   6.00   0.50    8.38    --  -14.97 -94.00 120.00   52
 19  \w     19.00  75.00   0.50    8.38    --   16.22-133.00 142.00  112
 20  \w    -68.00 -43.00   0.50    8.38    --  -14.97 133.00-149.00   50
;
_diffrn_measurement_device 'four-circle diffractometer'
_diffrn_measurement_device_type 'XtaLAB Synergy, Single source at offset/far, HyPix3000'
_diffrn_measurement_method '\w scans'
_diffrn_orient_matrix_type 'CrysAlisPro convention (1999,Acta A55,543-557)'
_diffrn_orient_matrix_UB_11 -0.0040189000
_diffrn_orient_matrix_UB_12 0.0305636000
_diffrn_orient_matrix_UB_13 0.0009442000
_diffrn_orient_matrix_UB_21 -0.0615627000
_diffrn_orient_matrix_UB_22 -0.0015908000
_diffrn_orient_matrix_UB_23 0.0317386000
_diffrn_orient_matrix_UB_31 0.0628765000
_diffrn_orient_matrix_UB_32 0.0003347000
_diffrn_orient_matrix_UB_33 0.0619162000
_diffrn_radiation_monochromator mirror
_diffrn_radiation_probe x-ray
_diffrn_radiation_type MoK\a
_diffrn_radiation_wavelength 0.71073
_diffrn_reflns_av_R_equivalents 0.0611
_diffrn_reflns_av_unetI/netI 0.0600
_diffrn_reflns_Laue_measured_fraction_full 1.000
_diffrn_reflns_Laue_measured_fraction_max 0.966
_diffrn_reflns_limit_h_max 10
_diffrn_reflns_limit_h_min -10
_diffrn_reflns_limit_k_max 29
_diffrn_reflns_limit_k_min -29
_diffrn_reflns_limit_l_max 13
_diffrn_reflns_limit_l_min -13
_diffrn_reflns_number 18435
_diffrn_reflns_point_group_measured_fraction_full 1.000
_diffrn_reflns_point_group_measured_fraction_max 0.966
_diffrn_reflns_theta_full 25.242
_diffrn_reflns_theta_max 26.941
_diffrn_reflns_theta_min 2.183
_diffrn_source 'micro-focus sealed X-ray tube'
_diffrn_source_type 'PhotonJet (Mo) X-ray Source'
_exptl_absorpt_coefficient_mu 0.197
_exptl_absorpt_correction_T_max 1.00000
_exptl_absorpt_correction_T_min 0.50966
_exptl_absorpt_correction_type multi-scan
_exptl_absorpt_process_details
;
CrysAlisPro 1.171.40.35a (Rigaku Oxford Diffraction, 2018)
Empirical absorption correction using spherical harmonics,
 implemented in SCALE3 ABSPACK scaling algorithm.
;
_exptl_crystal_colour 'clear yellowish yellow'
_exptl_crystal_colour_lustre clear
_exptl_crystal_colour_modifier yellowish
_exptl_crystal_colour_primary yellow
_exptl_crystal_density_diffrn 1.337
_exptl_crystal_description block
_exptl_crystal_F_000 848
_exptl_crystal_size_max 0.22
_exptl_crystal_size_mid 0.2
_exptl_crystal_size_min 0.18
_refine_diff_density_max 0.208
_refine_diff_density_min -0.346
_refine_diff_density_rms 0.049
_refine_ls_extinction_method none
_refine_ls_goodness_of_fit_ref 1.040
_refine_ls_hydrogen_treatment constr
_refine_ls_matrix_type full
_refine_ls_number_parameters 257
_refine_ls_number_reflns 4198
_refine_ls_number_restraints 0
_refine_ls_restrained_S_all 1.040
_refine_ls_R_factor_all 0.0873
_refine_ls_R_factor_gt 0.0534
_refine_ls_shift/su_max 0.001
_refine_ls_shift/su_mean 0.000
_refine_ls_structure_factor_coef Fsqd
_refine_ls_weighting_details 'w=1/[\s^2^(Fo^2^)+(0.0609P)^2^] where P=(Fo^2^+2Fc^2^)/3'
_refine_ls_weighting_scheme calc
_refine_ls_wR_factor_gt 0.1224
_refine_ls_wR_factor_ref 0.1419
_reflns_Friedel_coverage 0.000
_reflns_number_gt 2655
_reflns_number_total 4198
_reflns_threshold_expression 'I > 2\s(I)'
_cod_data_source_file jo0c01010_si_003.cif
_cod_data_source_block aks58
_cod_depositor_comments 'Adding full bibliography for 4038505--4038506.cif.'
_cod_database_code 4038505
_shelx_shelxl_version_number 2018/3
_chemical_oxdiff_formula 'C H N O S'
_shelx_space_group_comment
;
The symmetry employed for this shelxl refinement is uniquely defined
by the following loop, which should always be used as a source of
symmetry information in preference to the above space-group names.
They are only intended as comments.
;
_shelx_estimated_absorpt_t_max 0.965
_shelx_estimated_absorpt_t_min 0.958
_reflns_odcompleteness_completeness 99.74
_reflns_odcompleteness_iscentric 1
_reflns_odcompleteness_theta 26.32
_olex2_refinement_description
;
1. Fixed Uiso
 At 1.2 times of:
  All C(H) groups, All C(H,H) groups, All N(H) groups
 At 1.5 times of:
  All C(H,H,H) groups
2.a Secondary CH2 refined with riding coordinates:
 C00O(H00D,H00E)
2.b Aromatic/amide H refined with riding coordinates:
 N008(H008), C00F(H00F), C00H(H00H), C00J(H00J), C00K(H00K), C00N(H00N),
 C00P(H00P)
2.c Idealised Me refined as rotating group:
 C00L(H00A,H00B,H00C), C00Q(H00G,H00I,H00L), C00R(H00M,H00O,H00Q), C00S(H00R,
 H00S,H00T)
;
_olex2_submission_special_instructions 'No special instructions were received'
_oxdiff_exptl_absorpt_empirical_details
;
Empirical correction (ABSPACK) includes:
- Absorption correction using spherical harmonics
- Frame scaling
;
_oxdiff_exptl_absorpt_empirical_full_max 1.996
_oxdiff_exptl_absorpt_empirical_full_min 0.557

loop_
_space_group_symop_operation_xyz
'x, y, z'
'-x+1/2, y+1/2, -z+1/2'
'-x, -y, -z'
'x-1/2, -y-1/2, z-1/2'

loop_
_atom_site_label
_atom_site_type_symbol
_atom_site_fract_x
_atom_site_fract_y
_atom_site_fract_z
_atom_site_U_iso_or_equiv
_atom_site_adp_type
_atom_site_occupancy
_atom_site_site_symmetry_order
_atom_site_calc_flag
_atom_site_refinement_flags_posn
_atom_site_refinement_flags_adp
_atom_site_refinement_flags_occupancy
_atom_site_disorder_assembly
_atom_site_disorder_group
S001 S 1.01339(8) 0.51958(3) 0.71904(6) 0.0475(2) Uani 1 1 d . . . . .
O002 O 0.8750(2) 0.42333(7) 0.82674(14) 0.0483(4) Uani 1 1 d . . . . .
O003 O 0.5230(2) 0.41276(7) 0.69537(15) 0.0546(5) Uani 1 1 d . . . . .
O004 O 0.6293(2) 0.21402(8) 0.44041(16) 0.0597(5) Uani 1 1 d . . . . .
O005 O 0.5677(2) 0.33801(8) 0.83542(16) 0.0595(5) Uani 1 1 d . . . . .
O006 O 1.1438(2) 0.51182(8) 0.83965(16) 0.0586(5) Uani 1 1 d . . . . .
O007 O 1.0481(2) 0.54970(7) 0.61377(16) 0.0656(6) Uani 1 1 d . . . . .
N008 N 0.9464(3) 0.45623(8) 0.65366(18) 0.0484(5) Uani 1 1 d . . . . .
H008 H 0.952673 0.448412 0.577072 0.058 Uiso 1 1 calc R . . . .
C009 C 0.6743(2) 0.33520(9) 0.65440(19) 0.0343(5) Uani 1 1 d . . . . .
C00A C 0.8804(3) 0.41500(10) 0.7166(2) 0.0400(5) Uani 1 1 d . . . . .
C00B C 0.7014(3) 0.26223(10) 0.5059(2) 0.0436(6) Uani 1 1 d . . . . .
C00C C 0.6169(2) 0.28481(10) 0.58600(19) 0.0368(5) Uani 1 1 d . . . . .
C00D C 0.8427(3) 0.55175(10) 0.7495(2) 0.0421(6) Uani 1 1 d . . . . .
C00E C 0.8171(3) 0.36194(9) 0.64008(19) 0.0366(5) Uani 1 1 d . . . . .
C00F C 0.8457(3) 0.56060(10) 0.8763(2) 0.0467(6) Uani 1 1 d . . . . .
H00F H 0.935952 0.548283 0.945774 0.056 Uiso 1 1 calc R . . . .
C00G C 0.5847(3) 0.36113(11) 0.7413(2) 0.0413(6) Uani 1 1 d . . . . .
C00H C 0.8991(3) 0.33661(10) 0.5608(2) 0.0465(6) Uani 1 1 d . . . . .
H00H H 0.993927 0.354213 0.552860 0.056 Uiso 1 1 calc R . . . .
C00I C 0.4730(3) 0.24452(10) 0.5800(2) 0.0460(6) Uani 1 1 d . . . . .
C00J C 0.7135(3) 0.58797(11) 0.9001(2) 0.0538(7) Uani 1 1 d . . . . .
H00J H 0.716685 0.594278 0.986375 0.065 Uiso 1 1 calc R . . . .
C00K C 0.8439(3) 0.28619(11) 0.4937(2) 0.0516(7) Uani 1 1 d . . . . .
H00K H 0.900666 0.269012 0.442162 0.062 Uiso 1 1 calc R . . . .
C00L C 0.5210(3) 0.20476(11) 0.6992(2) 0.0577(7) Uani 1 1 d . . . . .
H00A H 0.622213 0.184982 0.704301 0.087 Uiso 1 1 calc GR . . . .
H00B H 0.434216 0.177083 0.691088 0.087 Uiso 1 1 calc GR . . . .
H00C H 0.536857 0.227191 0.777421 0.087 Uiso 1 1 calc GR . . . .
C00M C 0.5767(3) 0.60625(11) 0.7989(3) 0.0570(7) Uani 1 1 d . . . . .
C00N C 0.7066(3) 0.56905(12) 0.6459(2) 0.0594(7) Uani 1 1 d . . . . .
H00N H 0.703605 0.562510 0.559759 0.071 Uiso 1 1 calc R . . . .
C00O C 0.4654(3) 0.21102(13) 0.4551(3) 0.0619(7) Uani 1 1 d . . . . .
H00D H 0.434757 0.171178 0.462747 0.074 Uiso 1 1 calc R . . . .
H00E H 0.383676 0.228077 0.379577 0.074 Uiso 1 1 calc R . . . .
C00P C 0.5757(4) 0.59609(12) 0.6721(3) 0.0656(8) Uani 1 1 d . . . . .
H00P H 0.484576 0.607752 0.602544 0.079 Uiso 1 1 calc R . . . .
C00Q C 0.3072(3) 0.27445(13) 0.5667(3) 0.0664(8) Uani 1 1 d . . . . .
H00G H 0.312912 0.292699 0.648217 0.100 Uiso 1 1 calc GR . . . .
H00I H 0.219639 0.246369 0.544833 0.100 Uiso 1 1 calc GR . . . .
H00L H 0.285482 0.302998 0.498547 0.100 Uiso 1 1 calc GR . . . .
C00R C 0.4338(4) 0.63674(14) 0.8262(3) 0.0870(10) Uani 1 1 d . . . . .
H00M H 0.454343 0.638891 0.919319 0.131 Uiso 1 1 calc GR . . . .
H00O H 0.333022 0.615710 0.786437 0.131 Uiso 1 1 calc GR . . . .
H00Q H 0.423261 0.675011 0.790348 0.131 Uiso 1 1 calc GR . . . .
C00S C 0.4468(4) 0.44422(14) 0.7769(3) 0.0911(11) Uani 1 1 d . . . . .
H00R H 0.405184 0.480346 0.735875 0.137 Uiso 1 1 calc GR . . . .
H00S H 0.527567 0.451271 0.861006 0.137 Uiso 1 1 calc GR . . . .
H00T H 0.356770 0.422023 0.788185 0.137 Uiso 1 1 calc GR . . . .

loop_
_atom_site_aniso_label
_atom_site_aniso_U_11
_atom_site_aniso_U_22
_atom_site_aniso_U_33
_atom_site_aniso_U_23
_atom_site_aniso_U_13
_atom_site_aniso_U_12
S001 0.0614(4) 0.0410(4) 0.0459(4) -0.0063(3) 0.0253(3) -0.0115(3)
O002 0.0641(10) 0.0435(10) 0.0371(9) -0.0008(8) 0.0157(8) -0.0071(9)
O003 0.0624(11) 0.0488(11) 0.0590(10) 0.0017(9) 0.0286(9) 0.0175(9)
O004 0.0693(11) 0.0530(11) 0.0626(11) -0.0244(9) 0.0293(9) -0.0115(10)
O005 0.0798(12) 0.0597(12) 0.0519(10) 0.0018(9) 0.0390(10) 0.0003(10)
O006 0.0502(9) 0.0669(13) 0.0558(11) -0.0114(9) 0.0128(9) -0.0075(9)
O007 0.1039(14) 0.0499(12) 0.0594(11) -0.0065(9) 0.0493(11) -0.0275(11)
N008 0.0728(14) 0.0369(12) 0.0442(11) -0.0084(9) 0.0306(11) -0.0129(10)
C009 0.0389(11) 0.0343(12) 0.0291(11) 0.0019(9) 0.0100(9) 0.0038(10)
C00A 0.0430(12) 0.0375(14) 0.0394(12) 0.0019(11) 0.0126(10) -0.0003(11)
C00B 0.0516(13) 0.0401(14) 0.0402(13) -0.0076(11) 0.0161(11) -0.0024(12)
C00C 0.0386(11) 0.0380(13) 0.0338(11) 0.0007(10) 0.0114(10) 0.0011(11)
C00D 0.0577(14) 0.0344(13) 0.0346(12) 0.0003(10) 0.0151(11) -0.0024(12)
C00E 0.0410(12) 0.0345(13) 0.0352(12) 0.0003(10) 0.0132(10) 0.0018(11)
C00F 0.0590(15) 0.0433(15) 0.0337(12) 0.0005(11) 0.0089(11) 0.0018(13)
C00G 0.0425(12) 0.0413(14) 0.0403(13) -0.0053(11) 0.0135(10) 0.0003(12)
C00H 0.0473(13) 0.0446(15) 0.0547(14) -0.0005(12) 0.0263(12) -0.0042(12)
C00I 0.0458(13) 0.0433(15) 0.0486(14) -0.0055(12) 0.0146(11) -0.0061(12)
C00J 0.0681(16) 0.0546(17) 0.0408(13) 0.0009(12) 0.0201(13) 0.0078(14)
C00K 0.0611(15) 0.0493(16) 0.0556(15) -0.0119(13) 0.0345(13) 0.0009(13)
C00L 0.0638(16) 0.0494(16) 0.0663(17) -0.0003(13) 0.0296(14) -0.0117(14)
C00M 0.0605(16) 0.0485(17) 0.0613(17) 0.0022(13) 0.0184(14) 0.0038(14)
C00N 0.0746(18) 0.0627(19) 0.0350(13) 0.0000(12) 0.0089(13) 0.0045(16)
C00O 0.0585(16) 0.0608(19) 0.0648(17) -0.0173(14) 0.0170(14) -0.0138(15)
C00P 0.0643(17) 0.068(2) 0.0526(16) 0.0097(15) 0.0016(14) 0.0113(16)
C00Q 0.0394(13) 0.077(2) 0.0791(19) -0.0155(17) 0.0137(13) -0.0076(14)
C00R 0.073(2) 0.088(3) 0.101(2) 0.001(2) 0.0287(19) 0.0232(19)
C00S 0.113(3) 0.072(2) 0.116(3) -0.004(2) 0.076(2) 0.036(2)

loop_
_atom_type_symbol
_atom_type_description
_atom_type_scat_dispersion_real
_atom_type_scat_dispersion_imag
_atom_type_scat_source
C C 0.0033 0.0016 'International Tables Vol C Tables 4.2.6.8 and 6.1.1.4'
H H 0.0000 0.0000 'International Tables Vol C Tables 4.2.6.8 and 6.1.1.4'
N N 0.0061 0.0033 'International Tables Vol C Tables 4.2.6.8 and 6.1.1.4'
O O 0.0106 0.0060 'International Tables Vol C Tables 4.2.6.8 and 6.1.1.4'
S S 0.1246 0.1234 'International Tables Vol C Tables 4.2.6.8 and 6.1.1.4'

loop_
_geom_angle_atom_site_label_1
_geom_angle_atom_site_label_2
_geom_angle_atom_site_label_3
_geom_angle
_geom_angle_site_symmetry_1
_geom_angle_site_symmetry_3
_geom_angle_publ_flag
O006 S001 O007 118.90(12) . . ?
O006 S001 N008 109.82(11) . . ?
O006 S001 C00D 109.60(10) . . ?
O007 S001 N008 103.10(10) . . ?
O007 S001 C00D 109.13(12) . . ?
N008 S001 C00D 105.34(11) . . ?
C00G O003 C00S 115.4(2) . . ?
C00B O004 C00O 105.87(18) . . ?
S001 N008 H008 118.5 . . ?
C00A N008 S001 122.97(15) . . ?
C00A N008 H008 118.5 . . ?
C00C C009 C00E 118.87(19) . . ?
C00C C009 C00G 120.31(19) . . ?
C00E C009 C00G 120.8(2) . . ?
O002 C00A N008 120.7(2) . . ?
O002 C00A C00E 123.6(2) . . ?
N008 C00A C00E 115.66(19) . . ?
O004 C00B C00C 113.3(2) . . ?
O004 C00B C00K 123.3(2) . . ?
C00K C00B C00C 123.4(2) . . ?
C009 C00C C00B 119.0(2) . . ?
C009 C00C C00I 133.1(2) . . ?
C00B C00C C00I 107.9(2) . . ?
C00F C00D S001 119.57(19) . . ?
C00F C00D C00N 120.2(2) . . ?
C00N C00D S001 120.19(18) . . ?
C009 C00E C00A 118.49(19) . . ?
C00H C00E C009 119.7(2) . . ?
C00H C00E C00A 121.8(2) . . ?
C00D C00F H00F 120.3 . . ?
C00D C00F C00J 119.5(2) . . ?
C00J C00F H00F 120.3 . . ?
O003 C00G C009 110.21(19) . . ?
O005 C00G O003 125.2(2) . . ?
O005 C00G C009 124.6(2) . . ?
C00E C00H H00H 119.1 . . ?
C00K C00H C00E 121.8(2) . . ?
C00K C00H H00H 119.1 . . ?
C00C C00I C00L 109.71(19) . . ?
C00C C00I C00O 99.15(18) . . ?
C00C C00I C00Q 115.2(2) . . ?
C00L C00I C00O 110.8(2) . . ?
C00L C00I C00Q 110.2(2) . . ?
C00O C00I C00Q 111.3(2) . . ?
C00F C00J H00J 119.2 . . ?
C00F C00J C00M 121.7(2) . . ?
C00M C00J H00J 119.2 . . ?
C00B C00K C00H 117.2(2) . . ?
C00B C00K H00K 121.4 . . ?
C00H C00K H00K 121.4 . . ?
C00I C00L H00A 109.5 . . ?
C00I C00L H00B 109.5 . . ?
C00I C00L H00C 109.5 . . ?
H00A C00L H00B 109.5 . . ?
H00A C00L H00C 109.5 . . ?
H00B C00L H00C 109.5 . . ?
C00J C00M C00R 121.2(2) . . ?
C00P C00M C00J 117.7(2) . . ?
C00P C00M C00R 121.1(3) . . ?
C00D C00N H00N 120.4 . . ?
C00P C00N C00D 119.3(2) . . ?
C00P C00N H00N 120.4 . . ?
O004 C00O C00I 107.10(19) . . ?
O004 C00O H00D 110.3 . . ?
O004 C00O H00E 110.3 . . ?
C00I C00O H00D 110.3 . . ?
C00I C00O H00E 110.3 . . ?
H00D C00O H00E 108.5 . . ?
C00M C00P C00N 121.6(2) . . ?
C00M C00P H00P 119.2 . . ?
C00N C00P H00P 119.2 . . ?
C00I C00Q H00G 109.5 . . ?
C00I C00Q H00I 109.5 . . ?
C00I C00Q H00L 109.5 . . ?
H00G C00Q H00I 109.5 . . ?
H00G C00Q H00L 109.5 . . ?
H00I C00Q H00L 109.5 . . ?
C00M C00R H00M 109.5 . . ?
C00M C00R H00O 109.5 . . ?
C00M C00R H00Q 109.5 . . ?
H00M C00R H00O 109.5 . . ?
H00M C00R H00Q 109.5 . . ?
H00O C00R H00Q 109.5 . . ?
O003 C00S H00R 109.5 . . ?
O003 C00S H00S 109.5 . . ?
O003 C00S H00T 109.5 . . ?
H00R C00S H00S 109.5 . . ?
H00R C00S H00T 109.5 . . ?
H00S C00S H00T 109.5 . . ?

loop_
_geom_bond_atom_site_label_1
_geom_bond_atom_site_label_2
_geom_bond_distance
_geom_bond_site_symmetry_2
_geom_bond_publ_flag
S001 O006 1.4247(17) . ?
S001 O007 1.4359(16) . ?
S001 N008 1.6495(19) . ?
S001 C00D 1.750(2) . ?
O002 C00A 1.213(2) . ?
O003 C00G 1.337(3) . ?
O003 C00S 1.440(3) . ?
O004 C00B 1.359(3) . ?
O004 C00O 1.450(3) . ?
O005 C00G 1.193(2) . ?
N008 H008 0.8600 . ?
N008 C00A 1.387(3) . ?
C009 C00C 1.384(3) . ?
C009 C00E 1.413(3) . ?
C009 C00G 1.503(3) . ?
C00A C00E 1.483(3) . ?
C00B C00C 1.384(3) . ?
C00B C00K 1.375(3) . ?
C00C C00I 1.523(3) . ?
C00D C00F 1.368(3) . ?
C00D C00N 1.386(3) . ?
C00E C00H 1.388(3) . ?
C00F H00F 0.9300 . ?
C00F C00J 1.381(3) . ?
C00H H00H 0.9300 . ?
C00H C00K 1.375(3) . ?
C00I C00L 1.524(3) . ?
C00I C00O 1.533(3) . ?
C00I C00Q 1.535(3) . ?
C00J H00J 0.9300 . ?
C00J C00M 1.383(3) . ?
C00K H00K 0.9300 . ?
C00L H00A 0.9600 . ?
C00L H00B 0.9600 . ?
C00L H00C 0.9600 . ?
C00M C00P 1.379(3) . ?
C00M C00R 1.510(3) . ?
C00N H00N 0.9300 . ?
C00N C00P 1.380(3) . ?
C00O H00D 0.9700 . ?
C00O H00E 0.9700 . ?
C00P H00P 0.9300 . ?
C00Q H00G 0.9600 . ?
C00Q H00I 0.9600 . ?
C00Q H00L 0.9600 . ?
C00R H00M 0.9600 . ?
C00R H00O 0.9600 . ?
C00R H00Q 0.9600 . ?
C00S H00R 0.9600 . ?
C00S H00S 0.9600 . ?
C00S H00T 0.9600 . ?
